data_4103585
loop_
_publ_author_name
'Aaron M. Royer'
'Marco Salomone-Stagni'
'Thomas B. Rauchfuss'
'Wolfram Meyer-Klaucke'

_publ_contact_author
; 
Thomas B. Rauchfuss 
University of Illinois 
School of Chemical Sciences, Box 12-6 
600 South Mathews Avenue
M/C 712 
Urbana, Illinois  61801 
USA 
;
_publ_contact_author_email rauchfuz@illinois.edu
_publ_contact_author_fax '1  217 244 3186'
_publ_contact_author_phone '1  217 333 7355'
_publ_section_title
;
 Iron Acyl Thiolato Carbonyls: Structural Models for the Active Site of
 the [Fe]-Hydrogenase (Hmd)
;
_journal_name_full 'Journal of the American Chemical Society'
_journal_page_first 16997
_journal_page_last 17003
_journal_paper_doi 10.1021/ja1072228
_journal_volume 132
_journal_year 2010
_chemical_formula_moiety 'C28 H19 Fe O4 P S'
_chemical_formula_sum 'C28 H19 Fe O4 P S'
_chemical_formula_weight 538.31
_chemical_name_systematic
; 
 ? 
;
_space_group_IT_number 14
_symmetry_cell_setting monoclinic
_symmetry_space_group_name_Hall '-P 2yn'
_symmetry_space_group_name_H-M 'P 1 21/n 1'
_atom_sites_solution_hydrogens geom
_atom_sites_solution_primary direct
_atom_sites_solution_secondary difmap
_audit_creation_method SHELXL-97
_cell_angle_alpha 90.00
_cell_angle_beta 110.767(2)
_cell_angle_gamma 90.00
_cell_formula_units_Z 4
_cell_length_a 14.4050(6)
_cell_length_b 11.3697(5)
_cell_length_c 15.8982(6)
_cell_measurement_reflns_used 9991
_cell_measurement_temperature 193(2)
_cell_measurement_theta_max 26.68
_cell_measurement_theta_min 2.26
_cell_volume 2434.65(18)
_computing_cell_refinement 'SAINT V7.23A (Bruker, 2005)'
_computing_data_collection 'APEX2 V2.0-1 (Bruker, 2004)'
_computing_data_reduction 'SAINT V7.23A, XPREP V2005/2 (Bruker, 2005 & 2007)'
_computing_molecular_graphics 'SHELXTL V6.12 (Bruker, 2005)'
_computing_publication_material 'XCIF V6.12 (Bruker, 2005)'
_computing_structure_refinement 'SHELXL-97 (Sheldrick, 1997)'
_computing_structure_solution 'SHELXS-97 (Sheldrick, 1990)'
_diffrn_ambient_temperature 193(2)
_diffrn_measured_fraction_theta_full 0.996
_diffrn_measured_fraction_theta_max 0.996
_diffrn_measurement_device_type 'CCD area detector'
_diffrn_measurement_method 'phi and omega scans'
_diffrn_radiation_monochromator graphite
_diffrn_radiation_source 'fine-focus sealed tube'
_diffrn_radiation_type MoK\a
_diffrn_radiation_wavelength 0.71073
_diffrn_reflns_av_R_equivalents 0.1087
_diffrn_reflns_av_sigmaI/netI 0.0455
_diffrn_reflns_limit_h_max 18
_diffrn_reflns_limit_h_min -18
_diffrn_reflns_limit_k_max 14
_diffrn_reflns_limit_k_min -14
_diffrn_reflns_limit_l_max 20
_diffrn_reflns_limit_l_min -20
_diffrn_reflns_number 46385
_diffrn_reflns_theta_full 27.16
_diffrn_reflns_theta_max 27.16
_diffrn_reflns_theta_min 1.64
_exptl_absorpt_coefficient_mu 0.804
_exptl_absorpt_correction_T_max 0.82108
_exptl_absorpt_correction_T_min 0.77308
_exptl_absorpt_correction_type integration
_exptl_absorpt_process_details 'SHELXTL/XPREP (Bruker, 2001)'
_exptl_crystal_colour orange
_exptl_crystal_density_diffrn 1.469
_exptl_crystal_density_method 'not measured'
_exptl_crystal_description prism
_exptl_crystal_F_000 1104
_exptl_crystal_size_max 0.461
_exptl_crystal_size_mid 0.385
_exptl_crystal_size_min 0.362
_refine_diff_density_max 0.429
_refine_diff_density_min -0.231
_refine_diff_density_rms 0.054
_refine_ls_extinction_method none
_refine_ls_goodness_of_fit_ref 1.027
_refine_ls_hydrogen_treatment noref
_refine_ls_matrix_type full
_refine_ls_number_parameters 316
_refine_ls_number_reflns 5387
_refine_ls_number_restraints 0
_refine_ls_restrained_S_all 1.027
_refine_ls_R_factor_all 0.0403
_refine_ls_R_factor_gt 0.0289
_refine_ls_shift/su_max 0.001
_refine_ls_shift/su_mean 0.000
_refine_ls_structure_factor_coef Fsqd
_refine_ls_weighting_details 'calc w=1/[\s^2^(Fo^2^)+(0.0364P)^2^+0.1923P] where P=(Fo^2^+2Fc^2^)/3'
_refine_ls_weighting_scheme calc
_refine_ls_wR_factor_gt 0.0735
_refine_ls_wR_factor_ref 0.0778
_reflns_number_gt 4297
_reflns_number_total 5387
_reflns_threshold_expression >2sigma(I)
_cod_data_source_file ja1072228_si_002.cif
_cod_data_source_block fa47jaface
_cod_original_cell_volume 2434.65(17)
_cod_database_code 4103585

loop_
_symmetry_equiv_pos_as_xyz
'x, y, z'
'-x+1/2, y+1/2, -z+1/2'
'-x, -y, -z'
'x-1/2, -y-1/2, z-1/2'

loop_
_atom_site_label
_atom_site_type_symbol
_atom_site_fract_x
_atom_site_fract_y
_atom_site_fract_z
_atom_site_U_iso_or_equiv
_atom_site_adp_type
_atom_site_occupancy
_atom_site_symmetry_multiplicity
_atom_site_calc_flag
_atom_site_refinement_flags
Fe1 Fe 0.527637(17) 0.16369(2) 0.179838(16) 0.01909(8) Uani 1 1 d .
S1 S 0.35568(3) 0.14319(4) 0.14277(3) 0.02419(11) Uani 1 1 d .
P1 P 0.53850(3) 0.07569(4) 0.30892(3) 0.01925(10) Uani 1 1 d .
O1 O 0.72959(9) 0.25643(11) 0.25235(9) 0.0355(3) Uani 1 1 d .
O2 O 0.46916(10) 0.28623(12) 0.00487(9) 0.0363(3) Uani 1 1 d .
O3 O 0.56431(10) -0.06061(11) 0.10079(9) 0.0373(3) Uani 1 1 d .
O4 O 0.49750(9) 0.40963(10) 0.20688(8) 0.0287(3) Uani 1 1 d .
C1 C 0.65239(13) 0.21632(15) 0.22301(12) 0.0245(4) Uani 1 1 d .
C2 C 0.49246(13) 0.24093(15) 0.07258(12) 0.0250(4) Uani 1 1 d .
C3 C 0.54905(12) 0.02458(16) 0.13049(12) 0.0241(4) Uani 1 1 d .
C4 C 0.49838(12) 0.31137(14) 0.23661(11) 0.0210(3) Uani 1 1 d .
C5 C 0.47514(11) 0.29514(15) 0.32182(11) 0.0216(3) Uani 1 1 d .
C6 C 0.48689(12) 0.18532(15) 0.36213(11) 0.0215(3) Uani 1 1 d .
C7 C 0.46211(14) 0.16937(16) 0.43904(13) 0.0296(4) Uani 1 1 d .
H7 H 0.4687 0.0941 0.4665 0.035 Uiso 1 1 calc R
C8 C 0.42810(14) 0.26338(18) 0.47465(13) 0.0358(5) Uani 1 1 d .
H8 H 0.4111 0.2524 0.5267 0.043 Uiso 1 1 calc R
C9 C 0.41837(14) 0.37363(18) 0.43549(13) 0.0350(5) Uani 1 1 d .
H9 H 0.3958 0.4380 0.4612 0.042 Uiso 1 1 calc R
C10 C 0.44155(13) 0.39016(16) 0.35890(13) 0.0293(4) Uani 1 1 d .
H10 H 0.4347 0.4657 0.3318 0.035 Uiso 1 1 calc R
C11 C 0.47232(12) -0.06246(15) 0.30273(11) 0.0231(4) Uani 1 1 d .
C12 C 0.51423(13) -0.16640(15) 0.28606(13) 0.0285(4) Uani 1 1 d .
H12 H 0.5794 -0.1654 0.2841 0.034 Uiso 1 1 calc R
C13 C 0.46154(15) -0.27132(16) 0.27223(15) 0.0384(5) Uani 1 1 d .
H13 H 0.4898 -0.3413 0.2591 0.046 Uiso 1 1 calc R
C14 C 0.36801(15) -0.27359(18) 0.27755(15) 0.0427(5) Uani 1 1 d .
H14 H 0.3325 -0.3456 0.2693 0.051 Uiso 1 1 calc R
C15 C 0.32604(15) -0.17185(18) 0.29470(15) 0.0394(5) Uani 1 1 d .
H15 H 0.2617 -0.1741 0.2985 0.047 Uiso 1 1 calc R
C16 C 0.37698(13) -0.06617(17) 0.30641(13) 0.0305(4) Uani 1 1 d .
H16 H 0.3469 0.0039 0.3170 0.037 Uiso 1 1 calc R
C17 C 0.66311(12) 0.04267(14) 0.38756(11) 0.0225(4) Uani 1 1 d .
C18 C 0.73362(12) -0.00015(15) 0.35388(12) 0.0268(4) Uani 1 1 d .
H18 H 0.7165 -0.0094 0.2908 0.032 Uiso 1 1 calc R
C19 C 0.82839(13) -0.02937(16) 0.41118(13) 0.0311(4) Uani 1 1 d .
H19 H 0.8760 -0.0576 0.3872 0.037 Uiso 1 1 calc R
C20 C 0.85367(13) -0.01758(16) 0.50282(13) 0.0337(4) Uani 1 1 d .
H20 H 0.9181 -0.0392 0.5422 0.040 Uiso 1 1 calc R
C21 C 0.78493(14) 0.02584(18) 0.53718(13) 0.0360(5) Uani 1 1 d .
H21 H 0.8026 0.0350 0.6003 0.043 Uiso 1 1 calc R
C22 C 0.69032(13) 0.05621(16) 0.48012(12) 0.0291(4) Uani 1 1 d .
H22 H 0.6437 0.0865 0.5044 0.035 Uiso 1 1 calc R
C23 C 0.30776(12) 0.04530(15) 0.05023(12) 0.0230(4) Uani 1 1 d .
C24 C 0.32758(13) -0.07472(15) 0.05896(13) 0.0289(4) Uani 1 1 d .
H24 H 0.3702 -0.1055 0.1149 0.035 Uiso 1 1 calc R
C25 C 0.28563(14) -0.14981(17) -0.01325(15) 0.0356(5) Uani 1 1 d .
H25 H 0.3005 -0.2315 -0.0072 0.043 Uiso 1 1 calc R
C26 C 0.22200(14) -0.1056(2) -0.09417(14) 0.0391(5) Uani 1 1 d .
H26 H 0.1928 -0.1571 -0.1436 0.047 Uiso 1 1 calc R
C27 C 0.20103(14) 0.0120(2) -0.10331(13) 0.0392(5) Uani 1 1 d .
H27 H 0.1567 0.0416 -0.1589 0.047 Uiso 1 1 calc R
C28 C 0.24413(13) 0.08889(18) -0.03176(13) 0.0322(4) Uani 1 1 d .
H28 H 0.2301 0.1707 -0.0389 0.039 Uiso 1 1 calc R

loop_
_atom_site_aniso_label
_atom_site_aniso_U_11
_atom_site_aniso_U_22
_atom_site_aniso_U_33
_atom_site_aniso_U_23
_atom_site_aniso_U_13
_atom_site_aniso_U_12
Fe1 0.02109(13) 0.01722(13) 0.01938(14) -0.00073(9) 0.00768(10) -0.00047(9)
S1 0.0211(2) 0.0232(2) 0.0276(2) -0.00454(18) 0.00788(18) 0.00071(16)
P1 0.0213(2) 0.0163(2) 0.0211(2) 0.00066(17) 0.00871(18) 0.00161(16)
O1 0.0271(7) 0.0369(8) 0.0414(8) -0.0038(6) 0.0107(6) -0.0083(6)
O2 0.0515(8) 0.0296(7) 0.0249(7) 0.0038(6) 0.0099(6) 0.0000(6)
O3 0.0434(8) 0.0281(7) 0.0450(9) -0.0115(6) 0.0214(7) 0.0006(6)
O4 0.0401(7) 0.0177(6) 0.0269(7) 0.0025(5) 0.0103(6) 0.0005(5)
C1 0.0296(9) 0.0223(9) 0.0239(9) 0.0019(7) 0.0123(8) 0.0018(7)
C2 0.0290(9) 0.0196(9) 0.0270(10) -0.0064(8) 0.0107(8) -0.0028(7)
C3 0.0225(8) 0.0273(10) 0.0233(9) 0.0004(8) 0.0091(7) -0.0023(7)
C4 0.0199(8) 0.0200(9) 0.0201(9) -0.0008(7) 0.0033(7) -0.0008(6)
C5 0.0202(8) 0.0213(8) 0.0226(9) -0.0026(7) 0.0068(7) 0.0005(6)
C6 0.0214(8) 0.0220(9) 0.0217(9) -0.0010(7) 0.0083(7) 0.0028(6)
C7 0.0335(10) 0.0294(10) 0.0286(10) 0.0057(8) 0.0145(8) 0.0068(8)
C8 0.0402(11) 0.0436(12) 0.0311(11) 0.0005(9) 0.0218(9) 0.0086(9)
C9 0.0379(11) 0.0346(11) 0.0363(11) -0.0084(9) 0.0179(9) 0.0077(8)
C10 0.0311(9) 0.0223(9) 0.0347(11) -0.0025(8) 0.0120(8) 0.0037(7)
C11 0.0251(8) 0.0215(9) 0.0213(9) 0.0045(7) 0.0063(7) 0.0004(7)
C12 0.0283(9) 0.0217(9) 0.0322(11) 0.0031(8) 0.0068(8) 0.0010(7)
C13 0.0410(11) 0.0194(9) 0.0481(13) 0.0035(9) 0.0077(10) 0.0013(8)
C14 0.0401(11) 0.0274(11) 0.0528(14) 0.0076(10) 0.0068(10) -0.0108(9)
C15 0.0315(10) 0.0374(12) 0.0492(13) 0.0081(10) 0.0142(10) -0.0083(8)
C16 0.0291(9) 0.0300(10) 0.0336(11) 0.0033(8) 0.0125(8) -0.0014(8)
C17 0.0232(8) 0.0163(8) 0.0263(9) 0.0007(7) 0.0067(7) -0.0011(6)
C18 0.0275(9) 0.0237(9) 0.0279(10) -0.0019(8) 0.0084(8) 0.0036(7)
C19 0.0264(9) 0.0260(10) 0.0393(11) -0.0031(8) 0.0096(8) 0.0045(7)
C20 0.0254(9) 0.0278(10) 0.0376(12) -0.0011(8) -0.0015(8) 0.0011(7)
C21 0.0349(10) 0.0420(12) 0.0248(10) -0.0031(9) 0.0030(8) -0.0012(9)
C22 0.0277(9) 0.0316(10) 0.0276(10) -0.0013(8) 0.0094(8) 0.0001(8)
C23 0.0197(8) 0.0244(9) 0.0256(9) -0.0011(7) 0.0089(7) -0.0018(7)
C24 0.0273(9) 0.0235(9) 0.0335(11) -0.0001(8) 0.0078(8) 0.0006(7)
C25 0.0325(10) 0.0301(11) 0.0472(13) -0.0113(9) 0.0175(10) -0.0055(8)
C26 0.0272(10) 0.0525(13) 0.0400(12) -0.0230(10) 0.0147(9) -0.0130(9)
C27 0.0288(10) 0.0555(14) 0.0269(11) -0.0016(10) 0.0019(8) 0.0024(9)
C28 0.0293(9) 0.0324(10) 0.0310(11) 0.0038(8) 0.0059(8) 0.0046(8)

loop_
_atom_type_symbol
_atom_type_description
_atom_type_scat_dispersion_real
_atom_type_scat_dispersion_imag
_atom_type_scat_source
C C 0.0033 0.0016 'International Tables Vol C Tables 4.2.6.8 and 6.1.1.4'
H H 0.0000 0.0000 'International Tables Vol C Tables 4.2.6.8 and 6.1.1.4'
O O 0.0106 0.0060 'International Tables Vol C Tables 4.2.6.8 and 6.1.1.4'
P P 0.1023 0.0942 'International Tables Vol C Tables 4.2.6.8 and 6.1.1.4'
S S 0.1246 0.1234 'International Tables Vol C Tables 4.2.6.8 and 6.1.1.4'
Fe Fe 0.3463 0.8444 'International Tables Vol C Tables 4.2.6.8 and 6.1.1.4'

loop_
_geom_angle_atom_site_label_1
_geom_angle_atom_site_label_2
_geom_angle_atom_site_label_3
_geom_angle
C1 Fe1 C2 96.10(8)
C1 Fe1 C3 98.87(7)
C2 Fe1 C3 92.77(7)
C1 Fe1 C4 83.72(7)
C2 Fe1 C4 89.12(7)
C3 Fe1 C4 176.61(7)
C1 Fe1 P1 93.66(6)
C2 Fe1 P1 168.22(5)
C3 Fe1 P1 92.23(5)
C4 Fe1 P1 85.40(5)
C1 Fe1 S1 163.69(6)
C2 Fe1 S1 83.94(5)
C3 Fe1 S1 97.43(5)
C4 Fe1 S1 79.97(5)
P1 Fe1 S1 84.849(17)
C23 S1 Fe1 109.62(5)
C6 P1 C11 109.00(8)
C6 P1 C17 106.79(8)
C11 P1 C17 103.19(8)
C6 P1 Fe1 102.37(6)
C11 P1 Fe1 118.09(6)
C17 P1 Fe1 116.86(6)
O1 C1 Fe1 175.43(16)
O2 C2 Fe1 178.10(16)
O3 C3 Fe1 178.56(16)
O4 C4 C5 119.03(15)
O4 C4 Fe1 124.56(13)
C5 C4 Fe1 116.41(11)
C6 C5 C10 120.35(15)
C6 C5 C4 119.53(14)
C10 C5 C4 120.12(16)
C5 C6 C7 119.52(15)
C5 C6 P1 114.06(12)
C7 C6 P1 126.39(13)
C8 C7 C6 119.70(17)
C8 C7 H7 120.1
C6 C7 H7 120.1
C7 C8 C9 120.76(17)
C7 C8 H8 119.6
C9 C8 H8 119.6
C8 C9 C10 120.05(17)
C8 C9 H9 120.0
C10 C9 H9 120.0
C9 C10 C5 119.59(18)
C9 C10 H10 120.2
C5 C10 H10 120.2
C12 C11 C16 118.76(16)
C12 C11 P1 119.16(13)
C16 C11 P1 121.84(13)
C13 C12 C11 120.58(17)
C13 C12 H12 119.7
C11 C12 H12 119.7
C14 C13 C12 119.81(18)
C14 C13 H13 120.1
C12 C13 H13 120.1
C15 C14 C13 120.23(18)
C15 C14 H14 119.9
C13 C14 H14 119.9
C14 C15 C16 120.43(18)
C14 C15 H15 119.8
C16 C15 H15 119.8
C15 C16 C11 120.17(18)
C15 C16 H16 119.9
C11 C16 H16 119.9
C22 C17 C18 118.37(16)
C22 C17 P1 122.79(13)
C18 C17 P1 118.83(13)
C19 C18 C17 120.89(17)
C19 C18 H18 119.6
C17 C18 H18 119.6
C20 C19 C18 120.08(17)
C20 C19 H19 120.0
C18 C19 H19 120.0
C19 C20 C21 119.71(17)
C19 C20 H20 120.1
C21 C20 H20 120.1
C20 C21 C22 120.44(18)
C20 C21 H21 119.8
C22 C21 H21 119.8
C21 C22 C17 120.50(17)
C21 C22 H22 119.8
C17 C22 H22 119.8
C24 C23 C28 119.11(17)
C24 C23 S1 121.73(14)
C28 C23 S1 119.06(14)
C25 C24 C23 120.53(18)
C25 C24 H24 119.7
C23 C24 H24 119.7
C26 C25 C24 119.81(19)
C26 C25 H25 120.1
C24 C25 H25 120.1
C27 C26 C25 120.22(18)
C27 C26 H26 119.9
C25 C26 H26 119.9
C26 C27 C28 120.59(19)
C26 C27 H27 119.7
C28 C27 H27 119.7
C23 C28 C27 119.72(18)
C23 C28 H28 120.1
C27 C28 H28 120.1

loop_
_geom_bond_atom_site_label_1
_geom_bond_atom_site_label_2
_geom_bond_distance
Fe1 C1 1.7844(18)
Fe1 C2 1.8229(19)
Fe1 C3 1.8395(18)
Fe1 C4 2.0202(16)
Fe1 P1 2.2381(5)
Fe1 S1 2.3457(5)
S1 C23 1.7776(17)
P1 C6 1.8078(16)
P1 C11 1.8218(17)
P1 C17 1.8261(17)
O1 C1 1.138(2)
O2 C2 1.132(2)
O3 C3 1.133(2)
O4 C4 1.2113(19)
C4 C5 1.518(2)
C5 C6 1.386(2)
C5 C10 1.397(2)
C6 C7 1.402(2)
C7 C8 1.378(2)
C7 H7 0.9500
C8 C9 1.384(3)
C8 H8 0.9500
C9 C10 1.385(3)
C9 H9 0.9500
C10 H10 0.9500
C11 C12 1.395(2)
C11 C16 1.396(2)
C12 C13 1.389(2)
C12 H12 0.9500
C13 C14 1.380(3)
C13 H13 0.9500
C14 C15 1.377(3)
C14 H14 0.9500
C15 C16 1.386(3)
C15 H15 0.9500
C16 H16 0.9500
C17 C22 1.391(2)
C17 C18 1.393(2)
C18 C19 1.386(2)
C18 H18 0.9500
C19 C20 1.377(3)
C19 H19 0.9500
C20 C21 1.381(3)
C20 H20 0.9500
C21 C22 1.387(3)
C21 H21 0.9500
C22 H22 0.9500
C23 C24 1.391(2)
C23 C28 1.392(2)
C24 C25 1.386(3)
C24 H24 0.9500
C25 C26 1.383(3)
C25 H25 0.9500
C26 C27 1.367(3)
C26 H26 0.9500
C27 C28 1.394(3)
C27 H27 0.9500
C28 H28 0.9500
